data_1563414
loop_
_publ_author_name
'Biswas, Suprakash'
'Dutta, Tanoy'
'Silswal, Akshay'
'Bhowal, Rohit'
'Chopra, Deepak'
'Koner, Apurba L.'

_publ_section_title
;
 Strategic engineering of alkyl spacer length for a pH-tolerant lysosome
 marker and dual organelle localization.
;
_journal_issue 28
_journal_name_full 'Chemical science'
_journal_page_first 9630
_journal_page_last 9644
_journal_paper_doi 10.1039/d1sc00542a
_journal_volume 12
_journal_year 2021
_chemical_formula_moiety 'C30 H43 N3 O3, C3 H7 N O'
_chemical_formula_sum 'C33 H50 N4 O4'
_chemical_formula_weight 566.77
_space_group_crystal_system triclinic
_space_group_IT_number 2
_space_group_name_Hall '-P 1'
_space_group_name_H-M_alt 'P -1'
_atom_sites_solution_hydrogens difmap
_audit_creation_date 2020-08-29
_audit_creation_method
;
Olex2 1.3
(compiled Nov 21 2019 18:26:39 for OlexSys, GUI svn.r6003)
;
_audit_update_record
;
2021-01-03 deposited with the CCDC.	2021-06-14 downloaded from the CCDC.
;
_cell_angle_alpha 87.245(3)
_cell_angle_beta 87.143(3)
_cell_angle_gamma 86.580(3)
_cell_formula_units_Z 2
_cell_length_a 4.9200(4)
_cell_length_b 16.6625(17)
_cell_length_c 18.9799(17)
_cell_measurement_reflns_used 9655
_cell_measurement_temperature 100.01
_cell_measurement_theta_max 29.65
_cell_measurement_theta_min 2.45
_cell_volume 1549.7(2)
_computing_cell_refinement 'SAINT v8.37A (Bruker, 2015)'
_computing_data_reduction 'SAINT v8.37A (Bruker, 2015)'
_computing_molecular_graphics 'Olex2 1.3 (Dolomanov et al., 2009)'
_computing_publication_material 'Olex2 1.3 (Dolomanov et al., 2009)'
_computing_structure_refinement 'SHELXL 2018/3 (Sheldrick, 2015)'
_computing_structure_solution 'SHELXT 2014/5 (Sheldrick, 2014)'
_diffrn_ambient_temperature 100.01
_diffrn_measured_fraction_theta_full 0.995
_diffrn_measured_fraction_theta_max 0.985
_diffrn_measurement_device_type 'Bruker APEX-II CCD'
_diffrn_measurement_method '\f and \w scans'
_diffrn_radiation_type MoK\a
_diffrn_radiation_wavelength 0.71073
_diffrn_reflns_av_R_equivalents 0.1391
_diffrn_reflns_av_unetI/netI 0.1306
_diffrn_reflns_Laue_measured_fraction_full 0.995
_diffrn_reflns_Laue_measured_fraction_max 0.985
_diffrn_reflns_limit_h_max 6
_diffrn_reflns_limit_h_min -6
_diffrn_reflns_limit_k_max 23
_diffrn_reflns_limit_k_min -23
_diffrn_reflns_limit_l_max 26
_diffrn_reflns_limit_l_min -26
_diffrn_reflns_number 47475
_diffrn_reflns_point_group_measured_fraction_full 0.995
_diffrn_reflns_point_group_measured_fraction_max 0.985
_diffrn_reflns_theta_full 25.242
_diffrn_reflns_theta_max 29.575
_diffrn_reflns_theta_min 2.427
_diffrn_source_current 1.0
_diffrn_source_power 0.05
_diffrn_source_voltage 50.0
_diffrn_standards_number 0
_exptl_absorpt_coefficient_mu 0.080
_exptl_absorpt_correction_T_max 0.7460
_exptl_absorpt_correction_T_min 0.6693
_exptl_absorpt_correction_type multi-scan
_exptl_absorpt_process_details
;
SADABS-2014/5 (Bruker,2014/5) was used for absorption correction.
wR2(int) was 0.1759 before and 0.0769 after correction.
The Ratio of minimum to maximum transmission is 0.8972.
The \l/2 correction factor is 0.00150.
;
_exptl_crystal_colour 'light yellow'
_exptl_crystal_colour_modifier light
_exptl_crystal_colour_primary yellow
_exptl_crystal_density_diffrn 1.215
_exptl_crystal_description needle
_exptl_crystal_F_000 616
_exptl_crystal_preparation Luminescent
_exptl_crystal_recrystallization_method 'Re-crystallisation from solvent'
_exptl_crystal_size_max 0.18
_exptl_crystal_size_mid 0.06
_exptl_crystal_size_min 0.04
_refine_diff_density_max 0.374
_refine_diff_density_min -0.297
_refine_diff_density_rms 0.065
_refine_ls_extinction_method none
_refine_ls_goodness_of_fit_ref 1.016
_refine_ls_hydrogen_treatment refall
_refine_ls_matrix_type full
_refine_ls_number_parameters 570
_refine_ls_number_reflns 8557
_refine_ls_number_restraints 0
_refine_ls_restrained_S_all 1.016
_refine_ls_R_factor_all 0.1653
_refine_ls_R_factor_gt 0.0679
_refine_ls_shift/su_max 0.000
_refine_ls_shift/su_mean 0.000
_refine_ls_structure_factor_coef Fsqd
_refine_ls_weighting_details 'w=1/[\s^2^(Fo^2^)+(0.0487P)^2^+0.4101P] where P=(Fo^2^+2Fc^2^)/3'
_refine_ls_weighting_scheme calc
_refine_ls_wR_factor_gt 0.1123
_refine_ls_wR_factor_ref 0.1405
_reflns_Friedel_coverage 0.000
_reflns_number_gt 4527
_reflns_number_total 8557
_reflns_threshold_expression 'I > 2\s(I)'
_cod_data_source_file d1sc00542a2.cif
_cod_data_source_block NIMC10
_cod_depositor_comments 'Adding full bibliography for 1563412--1563416.cif.'
_cod_database_code 1563414
_shelx_shelxl_version_number 2018/3
_shelx_space_group_comment
;
The symmetry employed for this shelxl refinement is uniquely defined
by the following loop, which should always be used as a source of
symmetry information in preference to the above space-group names.
They are only intended as comments.
;
_shelx_estimated_absorpt_t_max 0.997
_shelx_estimated_absorpt_t_min 0.986
_olex2_refinement_description
;
;
_olex2_submission_special_instructions 'No special instructions were received'

loop_
_space_group_symop_operation_xyz
'x, y, z'
'-x, -y, -z'

loop_
_atom_site_label
_atom_site_type_symbol
_atom_site_fract_x
_atom_site_fract_y
_atom_site_fract_z
_atom_site_U_iso_or_equiv
_atom_site_adp_type
_atom_site_occupancy
_atom_site_site_symmetry_order
_atom_site_calc_flag
_atom_site_refinement_flags_posn
_atom_site_refinement_flags_adp
_atom_site_refinement_flags_occupancy
_atom_site_disorder_assembly
_atom_site_disorder_group
O1 O 1.6402(3) 0.74557(8) 0.78830(7) 0.0229(3) Uani 1 1 d . . . . .
O4 O 1.1327(3) 0.78497(9) 0.34725(7) 0.0265(4) Uani 1 1 d . . . . .
O2 O 2.0246(3) 0.94986(8) 0.66000(7) 0.0254(3) Uani 1 1 d . . . . .
O3 O -0.5433(3) 0.22511(10) -0.07547(7) 0.0317(4) Uani 1 1 d . . . . .
N2 N 1.0678(3) 0.71150(10) 0.49722(9) 0.0174(4) Uani 1 1 d . . . . .
N1 N 1.8403(3) 0.84546(9) 0.72268(8) 0.0168(4) Uani 1 1 d . . . . .
N3 N -0.2514(3) 0.32381(10) 0.01075(8) 0.0190(4) Uani 1 1 d . . . . .
N4 N 0.8184(3) 0.83725(10) 0.27209(9) 0.0250(4) Uani 1 1 d . . . . .
C12 C 1.2094(3) 0.72942(11) 0.55307(10) 0.0142(4) Uani 1 1 d . . . . .
C8 C 1.5420(3) 0.81093(11) 0.60589(10) 0.0134(4) Uani 1 1 d . . . . .
C7 C 1.7222(3) 0.87425(11) 0.60021(10) 0.0151(4) Uani 1 1 d . . . . .
C9 C 1.5101(3) 0.76545(11) 0.67014(10) 0.0144(4) Uani 1 1 d . . . . .
C13 C 1.3944(3) 0.79415(11) 0.54634(10) 0.0142(4) Uani 1 1 d . . . . .
C17 C 0.8839(4) 0.64588(12) 0.49777(10) 0.0173(4) Uani 1 1 d . . . . .
C5 C 1.6613(4) 0.78242(11) 0.73086(10) 0.0171(4) Uani 1 1 d . . . . .
C11 C 1.1816(4) 0.68676(12) 0.61770(10) 0.0169(4) Uani 1 1 d . . . . .
C14 C 1.4352(4) 0.84139(12) 0.48341(10) 0.0173(4) Uani 1 1 d . . . . .
C10 C 1.3285(4) 0.70507(12) 0.67477(11) 0.0159(4) Uani 1 1 d . . . . .
C15 C 1.6129(4) 0.90224(12) 0.47941(11) 0.0187(4) Uani 1 1 d . . . . .
C6 C 1.8743(4) 0.89371(12) 0.66159(10) 0.0177(4) Uani 1 1 d . . . . .
C18 C 0.7626(4) 0.64448(12) 0.42609(10) 0.0178(4) Uani 1 1 d . . . . .
C31 C 0.9950(4) 0.84237(14) 0.32211(11) 0.0224(5) Uani 1 1 d . . . . .
C23 C 0.0520(4) 0.45267(12) 0.22491(10) 0.0179(4) Uani 1 1 d . . . . .
C20 C 0.4802(4) 0.57871(12) 0.34206(10) 0.0180(4) Uani 1 1 d . . . . .
C16 C 1.7555(4) 0.91872(12) 0.53815(10) 0.0184(4) Uani 1 1 d . . . . .
C19 C 0.5831(4) 0.57459(12) 0.41643(11) 0.0184(4) Uani 1 1 d . . . . .
C22 C 0.2225(4) 0.51968(13) 0.24742(11) 0.0191(4) Uani 1 1 d . . . . .
C25 C -0.1550(4) 0.38961(13) 0.12147(10) 0.0191(4) Uani 1 1 d . . . . .
C4 C 1.9854(4) 0.86568(13) 0.78456(11) 0.0203(5) Uani 1 1 d . . . . .
C21 C 0.3043(4) 0.51121(12) 0.32369(11) 0.0179(4) Uani 1 1 d . . . . .
C26 C -0.2059(4) 0.39953(13) 0.04309(11) 0.0221(5) Uani 1 1 d . . . . .
C24 C -0.0168(4) 0.46147(13) 0.14742(11) 0.0202(5) Uani 1 1 d . . . . .
C3 C 1.8220(4) 0.92949(15) 0.82543(12) 0.0261(5) Uani 1 1 d . . . . .
C27 C -0.5139(4) 0.29283(14) 0.03461(12) 0.0237(5) Uani 1 1 d . . . . .
C29 C -0.2863(4) 0.25545(15) -0.09827(12) 0.0304(6) Uani 1 1 d . . . . .
C30 C -0.2445(5) 0.33447(14) -0.06612(11) 0.0268(5) Uani 1 1 d . . . . .
C28 C -0.5569(5) 0.21556(15) -0.00002(11) 0.0298(5) Uani 1 1 d . . . . .
C33 C 0.7585(5) 0.76043(15) 0.24547(13) 0.0302(5) Uani 1 1 d . . . . .
C2 C 1.9659(5) 0.95731(15) 0.88792(13) 0.0313(6) Uani 1 1 d . . . . .
C32 C 0.6561(5) 0.90789(17) 0.24721(18) 0.0450(7) Uani 1 1 d . . . . .
C1 C 1.8119(10) 1.0286(3) 0.9206(2) 0.0811(14) Uani 1 1 d . . . . .
H20A H 0.375(3) 0.6314(12) 0.3332(9) 0.012(5) Uiso 1 1 d . . . . .
H25A H -0.034(4) 0.3409(12) 0.1293(10) 0.018(5) Uiso 1 1 d . . . . .
H24A H -0.135(4) 0.5122(12) 0.1378(10) 0.022(5) Uiso 1 1 d . . . . .
H18A H 0.654(4) 0.6952(12) 0.4178(10) 0.020(5) Uiso 1 1 d . . . . .
H30A H -0.068(4) 0.3540(12) -0.0828(10) 0.024(5) Uiso 1 1 d . . . . .
H4A H 2.017(4) 0.8163(13) 0.8144(11) 0.027(6) Uiso 1 1 d . . . . .
H19A H 0.429(4) 0.5765(11) 0.4523(10) 0.015(5) Uiso 1 1 d . . . . .
H16 H 1.876(4) 0.9630(12) 0.5357(10) 0.018(5) Uiso 1 1 d . . . . .
H23A H 0.150(4) 0.4011(13) 0.2344(10) 0.024(6) Uiso 1 1 d . . . . .
H25B H -0.326(4) 0.3821(11) 0.1489(10) 0.019(5) Uiso 1 1 d . . . . .
H21A H 0.137(4) 0.5110(11) 0.3561(9) 0.013(5) Uiso 1 1 d . . . . .
H22A H 0.116(4) 0.5728(13) 0.2382(10) 0.030(6) Uiso 1 1 d . . . . .
H17A H 0.740(4) 0.6531(11) 0.5348(10) 0.022(5) Uiso 1 1 d . . . . .
H3A H 1.651(4) 0.9088(13) 0.8432(11) 0.034(6) Uiso 1 1 d . . . . .
H33A H 0.758(4) 0.7644(13) 0.1927(13) 0.039(6) Uiso 1 1 d . . . . .
H27A H -0.667(4) 0.3325(13) 0.0222(11) 0.033(6) Uiso 1 1 d . . . . .
H19B H 0.682(4) 0.5223(13) 0.4258(10) 0.021(5) Uiso 1 1 d . . . . .
H21B H 0.403(4) 0.4583(14) 0.3333(11) 0.035(6) Uiso 1 1 d . . . . .
H17B H 0.990(3) 0.5923(12) 0.5094(9) 0.014(5) Uiso 1 1 d . . . . .
H4B H 2.167(4) 0.8862(12) 0.7655(10) 0.023(5) Uiso 1 1 d . . . . .
H28A H -0.418(4) 0.1712(13) 0.0158(11) 0.029(6) Uiso 1 1 d . . . . .
H3B H 1.785(4) 0.9768(14) 0.7917(12) 0.033(6) Uiso 1 1 d . . . . .
H24B H 0.151(4) 0.4693(11) 0.1183(10) 0.020(5) Uiso 1 1 d . . . . .
H18B H 0.909(4) 0.6434(11) 0.3896(10) 0.021(5) Uiso 1 1 d . . . . .
H20B H 0.642(4) 0.5796(12) 0.3083(10) 0.023(5) Uiso 1 1 d . . . . .
H31 H 1.012(4) 0.9005(13) 0.3356(10) 0.025(5) Uiso 1 1 d . . . . .
H33B H 0.900(5) 0.7185(15) 0.2616(12) 0.041(7) Uiso 1 1 d . . . . .
H11 H 1.057(4) 0.6450(12) 0.6226(10) 0.018(5) Uiso 1 1 d . . . . .
H15 H 1.636(4) 0.9342(12) 0.4372(11) 0.019(5) Uiso 1 1 d . . . . .
H2A H 1.986(4) 0.9108(15) 0.9233(12) 0.040(7) Uiso 1 1 d . . . . .
H26A H -0.048(4) 0.4215(12) 0.0189(10) 0.022(5) Uiso 1 1 d . . . . .
H33C H 0.572(5) 0.7474(13) 0.2636(12) 0.041(7) Uiso 1 1 d . . . . .
H22B H 0.393(4) 0.5203(12) 0.2168(10) 0.022(5) Uiso 1 1 d . . . . .
H14 H 1.338(4) 0.8295(11) 0.4411(10) 0.018(5) Uiso 1 1 d . . . . .
H23B H -0.119(4) 0.4524(12) 0.2549(11) 0.029(6) Uiso 1 1 d . . . . .
H27B H -0.521(4) 0.2841(12) 0.0878(12) 0.029(6) Uiso 1 1 d . . . . .
H28B H -0.741(5) 0.1985(13) 0.0125(11) 0.035(6) Uiso 1 1 d . . . . .
H26B H -0.363(4) 0.4382(13) 0.0368(10) 0.028(6) Uiso 1 1 d . . . . .
H30B H -0.394(4) 0.3773(13) -0.0811(11) 0.029(6) Uiso 1 1 d . . . . .
H2B H 2.155(5) 0.9688(13) 0.8733(11) 0.036(6) Uiso 1 1 d . . . . .
H10 H 1.305(4) 0.6763(12) 0.7193(11) 0.021(5) Uiso 1 1 d . . . . .
H29A H -0.291(4) 0.2644(13) -0.1520(12) 0.035(6) Uiso 1 1 d . . . . .
H29B H -0.126(5) 0.2121(14) -0.0847(12) 0.040(7) Uiso 1 1 d . . . . .
H32A H 0.674(5) 0.9102(15) 0.1951(14) 0.052(8) Uiso 1 1 d . . . . .
H32B H 0.462(6) 0.9049(16) 0.2603(13) 0.060(8) Uiso 1 1 d . . . . .
H32C H 0.723(6) 0.961(2) 0.2680(16) 0.086(10) Uiso 1 1 d . . . . .
H2 H 1.093(4) 0.7354(13) 0.4569(12) 0.029(7) Uiso 1 1 d . . . . .
H1A H 1.914(5) 1.0468(17) 0.9587(16) 0.068(9) Uiso 1 1 d . . . . .
H1B H 1.632(8) 1.016(3) 0.938(2) 0.126(19) Uiso 1 1 d . . . . .
H1C H 1.780(7) 1.074(2) 0.8858(18) 0.093(12) Uiso 1 1 d . . . . .

loop_
_atom_site_aniso_label
_atom_site_aniso_U_11
_atom_site_aniso_U_22
_atom_site_aniso_U_33
_atom_site_aniso_U_23
_atom_site_aniso_U_13
_atom_site_aniso_U_12
O1 0.0283(8) 0.0211(8) 0.0197(8) 0.0026(6) -0.0045(6) -0.0052(6)
O4 0.0313(8) 0.0245(9) 0.0239(8) 0.0024(7) -0.0066(6) -0.0022(7)
O2 0.0275(8) 0.0205(8) 0.0294(9) -0.0031(7) -0.0012(6) -0.0102(6)
O3 0.0301(8) 0.0465(11) 0.0206(8) -0.0061(7) -0.0028(6) -0.0145(7)
N2 0.0175(8) 0.0160(9) 0.0192(10) -0.0008(8) -0.0014(7) -0.0049(7)
N1 0.0167(8) 0.0155(9) 0.0188(9) -0.0041(7) -0.0026(6) -0.0016(6)
N3 0.0198(8) 0.0226(10) 0.0151(9) -0.0018(7) -0.0011(6) -0.0050(7)
N4 0.0242(9) 0.0209(10) 0.0300(11) 0.0061(8) -0.0046(8) -0.0053(7)
C12 0.0127(9) 0.0122(10) 0.0176(11) -0.0022(8) 0.0000(7) 0.0010(7)
C8 0.0128(9) 0.0089(10) 0.0182(10) -0.0024(8) 0.0022(7) 0.0003(7)
C7 0.0155(9) 0.0108(10) 0.0189(11) -0.0025(8) 0.0022(8) 0.0001(7)
C9 0.0140(9) 0.0130(10) 0.0161(10) -0.0016(8) 0.0003(7) 0.0005(7)
C13 0.0132(9) 0.0115(10) 0.0177(10) -0.0030(8) 0.0017(7) 0.0017(7)
C17 0.0148(10) 0.0148(11) 0.0226(11) -0.0029(9) 0.0001(8) -0.0021(8)
C5 0.0168(10) 0.0129(11) 0.0211(11) -0.0014(9) 0.0001(8) 0.0032(8)
C11 0.0153(10) 0.0118(10) 0.0235(12) -0.0002(9) 0.0023(8) -0.0023(8)
C14 0.0190(10) 0.0157(11) 0.0170(11) -0.0020(9) -0.0005(8) 0.0013(8)
C10 0.0176(10) 0.0129(11) 0.0170(11) 0.0005(9) 0.0017(8) -0.0011(8)
C15 0.0237(11) 0.0139(11) 0.0177(11) 0.0036(9) 0.0024(8) -0.0009(8)
C6 0.0167(10) 0.0146(11) 0.0217(11) -0.0039(9) 0.0025(8) 0.0000(8)
C18 0.0162(10) 0.0156(11) 0.0216(12) -0.0047(9) 0.0015(8) -0.0017(8)
C31 0.0240(11) 0.0203(12) 0.0231(12) -0.0013(10) 0.0028(9) -0.0065(9)
C23 0.0195(10) 0.0146(11) 0.0202(11) -0.0025(9) 0.0012(8) -0.0050(8)
C20 0.0163(10) 0.0155(11) 0.0227(11) -0.0051(9) 0.0009(8) -0.0027(8)
C16 0.0192(10) 0.0125(11) 0.0234(12) 0.0004(9) 0.0024(8) -0.0036(8)
C19 0.0171(10) 0.0154(11) 0.0228(11) -0.0037(9) 0.0025(8) -0.0019(8)
C22 0.0175(10) 0.0173(12) 0.0228(12) -0.0018(9) 0.0001(8) -0.0032(8)
C25 0.0207(11) 0.0170(11) 0.0200(11) -0.0009(9) -0.0011(8) -0.0024(9)
C4 0.0208(11) 0.0190(12) 0.0222(12) -0.0034(9) -0.0063(9) -0.0025(9)
C21 0.0172(10) 0.0134(11) 0.0234(12) -0.0033(9) 0.0034(8) -0.0046(8)
C26 0.0245(12) 0.0197(12) 0.0217(12) 0.0007(9) 0.0005(9) -0.0011(9)
C24 0.0218(11) 0.0170(11) 0.0221(12) -0.0014(9) 0.0003(9) -0.0038(9)
C3 0.0269(12) 0.0273(14) 0.0248(13) -0.0075(11) -0.0070(9) 0.0025(10)
C27 0.0213(11) 0.0308(14) 0.0194(12) -0.0022(10) 0.0007(9) -0.0056(9)
C29 0.0270(12) 0.0472(16) 0.0187(13) -0.0083(11) 0.0016(9) -0.0130(11)
C30 0.0255(12) 0.0374(15) 0.0180(12) 0.0012(10) -0.0014(9) -0.0078(10)
C28 0.0312(13) 0.0373(15) 0.0222(13) -0.0023(11) -0.0022(10) -0.0129(11)
C33 0.0319(14) 0.0350(15) 0.0252(14) -0.0012(11) -0.0061(10) -0.0103(11)
C2 0.0444(15) 0.0249(14) 0.0259(13) -0.0069(11) -0.0152(11) 0.0019(11)
C32 0.0303(15) 0.0358(17) 0.068(2) 0.0243(15) -0.0114(13) -0.0040(12)
C1 0.118(4) 0.069(3) 0.060(2) -0.050(2) -0.055(2) 0.048(2)

loop_
_atom_type_symbol
_atom_type_description
_atom_type_scat_dispersion_real
_atom_type_scat_dispersion_imag
_atom_type_scat_source
C C 0.0033 0.0016 'International Tables Vol C Tables 4.2.6.8 and 6.1.1.4'
H H 0.0000 0.0000 'International Tables Vol C Tables 4.2.6.8 and 6.1.1.4'
N N 0.0061 0.0033 'International Tables Vol C Tables 4.2.6.8 and 6.1.1.4'
O O 0.0106 0.0060 'International Tables Vol C Tables 4.2.6.8 and 6.1.1.4'

loop_
_geom_angle_atom_site_label_1
_geom_angle_atom_site_label_2
_geom_angle_atom_site_label_3
_geom_angle
_geom_angle_site_symmetry_1
_geom_angle_site_symmetry_3
_geom_angle_publ_flag
C29 O3 C28 109.07(16) . . ?
C12 N2 C17 124.25(18) . . ?
C12 N2 H2 121.4(15) . . ?
C17 N2 H2 114.1(14) . . ?
C5 N1 C4 117.85(17) . . ?
C6 N1 C5 124.52(16) . . ?
C6 N1 C4 117.46(16) . . ?
C27 N3 C26 111.63(15) . . ?
C30 N3 C26 110.76(16) . . ?
C30 N3 C27 108.48(15) . . ?
C31 N4 C33 121.61(19) . . ?
C31 N4 C32 120.9(2) . . ?
C33 N4 C32 117.2(2) . . ?
N2 C12 C13 119.96(17) . . ?
N2 C12 C11 121.29(17) . . ?
C11 C12 C13 118.75(17) . . ?
C7 C8 C13 119.15(17) . . ?
C9 C8 C7 120.03(17) . . ?
C9 C8 C13 120.82(16) . . ?
C8 C7 C6 120.18(17) . . ?
C16 C7 C8 120.62(17) . . ?
C16 C7 C6 119.20(17) . . ?
C8 C9 C5 120.83(17) . . ?
C10 C9 C8 118.90(17) . . ?
C10 C9 C5 120.26(18) . . ?
C8 C13 C12 118.53(17) . . ?
C14 C13 C12 123.13(17) . . ?
C14 C13 C8 118.35(17) . . ?
N2 C17 C18 109.13(17) . . ?
N2 C17 H17A 109.8(11) . . ?
N2 C17 H17B 109.5(10) . . ?
C18 C17 H17A 110.7(11) . . ?
C18 C17 H17B 110.4(10) . . ?
H17A C17 H17B 107.2(15) . . ?
O1 C5 N1 118.91(17) . . ?
O1 C5 C9 123.84(17) . . ?
N1 C5 C9 117.25(17) . . ?
C12 C11 H11 118.9(12) . . ?
C10 C11 C12 121.09(18) . . ?
C10 C11 H11 120.0(12) . . ?
C13 C14 H14 119.3(11) . . ?
C15 C14 C13 121.15(18) . . ?
C15 C14 H14 119.5(11) . . ?
C9 C10 C11 121.91(19) . . ?
C9 C10 H10 117.6(12) . . ?
C11 C10 H10 120.5(12) . . ?
C14 C15 C16 120.2(2) . . ?
C14 C15 H15 120.3(12) . . ?
C16 C15 H15 119.5(12) . . ?
O2 C6 N1 120.36(17) . . ?
O2 C6 C7 122.52(18) . . ?
N1 C6 C7 117.12(16) . . ?
C17 C18 C19 115.31(17) . . ?
C17 C18 H18A 108.4(11) . . ?
C17 C18 H18B 109.2(11) . . ?
C19 C18 H18A 108.6(11) . . ?
C19 C18 H18B 108.7(11) . . ?
H18A C18 H18B 106.3(16) . . ?
O4 C31 N4 124.5(2) . . ?
O4 C31 H31 123.3(11) . . ?
N4 C31 H31 112.1(11) . . ?
C22 C23 H23A 108.9(11) . . ?
C22 C23 H23B 108.7(12) . . ?
C24 C23 C22 113.01(17) . . ?
C24 C23 H23A 110.0(12) . . ?
C24 C23 H23B 109.5(12) . . ?
H23A C23 H23B 106.4(17) . . ?
C19 C20 C21 116.37(17) . . ?
C19 C20 H20A 109.6(10) . . ?
C19 C20 H20B 107.7(11) . . ?
C21 C20 H20A 108.4(10) . . ?
C21 C20 H20B 108.8(11) . . ?
H20A C20 H20B 105.5(15) . . ?
C7 C16 C15 120.54(18) . . ?
C7 C16 H16 119.4(11) . . ?
C15 C16 H16 120.1(11) . . ?
C18 C19 H19A 109.2(10) . . ?
C18 C19 H19B 111.4(11) . . ?
C20 C19 C18 110.25(17) . . ?
C20 C19 H19A 111.1(10) . . ?
C20 C19 H19B 109.8(11) . . ?
H19A C19 H19B 105.0(16) . . ?
C23 C22 H22A 107.7(11) . . ?
C23 C22 H22B 108.6(11) . . ?
C21 C22 C23 114.52(17) . . ?
C21 C22 H22A 110.6(11) . . ?
C21 C22 H22B 107.7(11) . . ?
H22A C22 H22B 107.5(16) . . ?
C26 C25 C24 111.64(17) . . ?
C26 C25 H25A 108.3(11) . . ?
C26 C25 H25B 110.4(11) . . ?
C24 C25 H25A 108.3(11) . . ?
C24 C25 H25B 109.9(11) . . ?
H25A C25 H25B 108.1(16) . . ?
N1 C4 C3 110.49(16) . . ?
N1 C4 H4A 108.6(12) . . ?
N1 C4 H4B 106.0(11) . . ?
C3 C4 H4A 110.8(12) . . ?
C3 C4 H4B 111.0(11) . . ?
H4A C4 H4B 109.9(16) . . ?
C20 C21 H21A 109.5(10) . . ?
C20 C21 H21B 109.5(12) . . ?
C22 C21 C20 111.79(17) . . ?
C22 C21 H21A 109.8(10) . . ?
C22 C21 H21B 110.8(12) . . ?
H21A C21 H21B 105.1(16) . . ?
N3 C26 C25 113.50(17) . . ?
N3 C26 H26A 107.3(11) . . ?
N3 C26 H26B 110.5(12) . . ?
C25 C26 H26A 108.7(11) . . ?
C25 C26 H26B 108.4(12) . . ?
H26A C26 H26B 108.3(17) . . ?
C23 C24 C25 113.77(17) . . ?
C23 C24 H24A 111.0(11) . . ?
C23 C24 H24B 109.2(11) . . ?
C25 C24 H24A 109.2(11) . . ?
C25 C24 H24B 108.7(11) . . ?
H24A C24 H24B 104.5(16) . . ?
C4 C3 C2 113.73(18) . . ?
C4 C3 H3A 109.7(13) . . ?
C4 C3 H3B 107.2(12) . . ?
C2 C3 H3A 107.6(12) . . ?
C2 C3 H3B 109.0(12) . . ?
H3A C3 H3B 109.6(17) . . ?
N3 C27 C28 110.55(17) . . ?
N3 C27 H27A 110.6(12) . . ?
N3 C27 H27B 109.7(11) . . ?
C28 C27 H27A 108.0(12) . . ?
C28 C27 H27B 110.4(12) . . ?
H27A C27 H27B 107.5(16) . . ?
O3 C29 C30 111.50(17) . . ?
O3 C29 H29A 106.1(11) . . ?
O3 C29 H29B 109.6(12) . . ?
C30 C29 H29A 109.0(12) . . ?
C30 C29 H29B 110.2(12) . . ?
H29A C29 H29B 110.4(17) . . ?
N3 C30 C29 109.81(19) . . ?
N3 C30 H30A 109.1(11) . . ?
N3 C30 H30B 109.7(11) . . ?
C29 C30 H30A 109.8(11) . . ?
C29 C30 H30B 110.5(11) . . ?
H30A C30 H30B 107.8(17) . . ?
O3 C28 C27 112.14(19) . . ?
O3 C28 H28A 109.8(12) . . ?
O3 C28 H28B 105.3(12) . . ?
C27 C28 H28A 110.8(11) . . ?
C27 C28 H28B 109.7(13) . . ?
H28A C28 H28B 109.0(18) . . ?
N4 C33 H33A 110.0(13) . . ?
N4 C33 H33B 108.8(13) . . ?
N4 C33 H33C 108.2(13) . . ?
H33A C33 H33B 110.6(18) . . ?
H33A C33 H33C 107.7(17) . . ?
H33B C33 H33C 111.6(19) . . ?
C3 C2 H2A 108.3(13) . . ?
C3 C2 H2B 109.6(12) . . ?
C1 C2 C3 111.4(2) . . ?
C1 C2 H2A 111.0(13) . . ?
C1 C2 H2B 112.2(13) . . ?
H2A C2 H2B 103.9(18) . . ?
N4 C32 H32A 107.4(15) . . ?
N4 C32 H32B 112.7(16) . . ?
N4 C32 H32C 110.8(17) . . ?
H32A C32 H32B 107(2) . . ?
H32A C32 H32C 111(2) . . ?
H32B C32 H32C 108(2) . . ?
C2 C1 H1A 109.4(16) . . ?
C2 C1 H1B 112(3) . . ?
C2 C1 H1C 112(2) . . ?
H1A C1 H1B 110(3) . . ?
H1A C1 H1C 109(3) . . ?
H1B C1 H1C 104(3) . . ?

loop_
_geom_bond_atom_site_label_1
_geom_bond_atom_site_label_2
_geom_bond_distance
_geom_bond_site_symmetry_2
_geom_bond_publ_flag
O1 C5 1.228(2) . ?
O4 C31 1.230(2) . ?
O2 C6 1.225(2) . ?
O3 C29 1.429(2) . ?
O3 C28 1.432(3) . ?
N2 C12 1.352(2) . ?
N2 C17 1.460(2) . ?
N2 H2 0.85(2) . ?
N1 C5 1.409(2) . ?
N1 C6 1.388(2) . ?
N1 C4 1.467(2) . ?
N3 C26 1.463(3) . ?
N3 C27 1.462(2) . ?
N3 C30 1.460(3) . ?
N4 C31 1.328(3) . ?
N4 C33 1.450(3) . ?
N4 C32 1.455(3) . ?
C12 C13 1.449(2) . ?
C12 C11 1.393(3) . ?
C8 C7 1.415(2) . ?
C8 C9 1.411(3) . ?
C8 C13 1.421(3) . ?
C7 C6 1.475(3) . ?
C7 C16 1.369(3) . ?
C9 C5 1.450(3) . ?
C9 C10 1.382(3) . ?
C13 C14 1.411(3) . ?
C17 C18 1.514(3) . ?
C17 H17A 0.978(19) . ?
C17 H17B 1.027(19) . ?
C11 C10 1.387(3) . ?
C11 H11 0.954(19) . ?
C14 C15 1.375(3) . ?
C14 H14 0.990(19) . ?
C10 H10 0.96(2) . ?
C15 C16 1.393(3) . ?
C15 H15 0.95(2) . ?
C18 C19 1.526(3) . ?
C18 H18A 0.98(2) . ?
C18 H18B 0.975(19) . ?
C31 H31 1.02(2) . ?
C23 C22 1.525(3) . ?
C23 C24 1.524(3) . ?
C23 H23A 0.97(2) . ?
C23 H23B 0.99(2) . ?
C20 C19 1.520(3) . ?
C20 C21 1.523(3) . ?
C20 H20A 1.003(19) . ?
C20 H20B 0.998(19) . ?
C16 H16 0.972(19) . ?
C19 H19A 0.995(18) . ?
C19 H19B 0.99(2) . ?
C22 C21 1.520(3) . ?
C22 H22A 1.02(2) . ?
C22 H22B 0.995(19) . ?
C25 C26 1.520(3) . ?
C25 C24 1.525(3) . ?
C25 H25A 0.99(2) . ?
C25 H25B 0.980(19) . ?
C4 C3 1.514(3) . ?
C4 H4A 0.99(2) . ?
C4 H4B 1.02(2) . ?
C21 H21A 1.002(17) . ?
C21 H21B 0.99(2) . ?
C26 H26A 0.96(2) . ?
C26 H26B 0.98(2) . ?
C24 H24A 1.01(2) . ?
C24 H24B 0.983(19) . ?
C3 C2 1.516(3) . ?
C3 H3A 0.97(2) . ?
C3 H3B 1.01(2) . ?
C27 C28 1.504(3) . ?
C27 H27A 1.00(2) . ?
C27 H27B 1.01(2) . ?
C29 C30 1.507(3) . ?
C29 H29A 1.03(2) . ?
C29 H29B 1.07(2) . ?
C30 H30A 0.98(2) . ?
C30 H30B 1.03(2) . ?
C28 H28A 1.02(2) . ?
C28 H28B 0.98(2) . ?
C33 H33A 1.00(2) . ?
C33 H33B 1.00(2) . ?
C33 H33C 0.99(2) . ?
C2 C1 1.512(4) . ?
C2 H2A 1.00(2) . ?
C2 H2B 0.98(2) . ?
C32 H32A 0.99(3) . ?
C32 H32B 0.98(3) . ?
C32 H32C 1.06(3) . ?
C1 H1A 0.97(3) . ?
C1 H1B 0.96(4) . ?
C1 H1C 0.99(4) . ?

loop_
_geom_torsion_atom_site_label_1
_geom_torsion_atom_site_label_2
_geom_torsion_atom_site_label_3
_geom_torsion_atom_site_label_4
_geom_torsion
_geom_torsion_site_symmetry_1
_geom_torsion_site_symmetry_2
_geom_torsion_site_symmetry_3
_geom_torsion_site_symmetry_4
_geom_torsion_publ_flag
O3 C29 C30 N3 60.3(2) . . . . ?
N2 C12 C13 C8 -179.42(16) . . . . ?
N2 C12 C13 C14 0.6(3) . . . . ?
N2 C12 C11 C10 179.63(17) . . . . ?
N2 C17 C18 C19 175.18(16) . . . . ?
N1 C4 C3 C2 -176.6(2) . . . . ?
N3 C27 C28 O3 -57.5(3) . . . . ?
C12 N2 C17 C18 179.94(17) . . . . ?
C12 C13 C14 C15 180.00(17) . . . . ?
C12 C11 C10 C9 -0.7(3) . . . . ?
C8 C7 C6 O2 -177.18(17) . . . . ?
C8 C7 C6 N1 2.6(2) . . . . ?
C8 C7 C16 C15 -0.2(3) . . . . ?
C8 C9 C5 O1 179.21(17) . . . . ?
C8 C9 C5 N1 -0.3(2) . . . . ?
C8 C9 C10 C11 1.5(3) . . . . ?
C8 C13 C14 C15 0.0(3) . . . . ?
C7 C8 C9 C5 -0.3(2) . . . . ?
C7 C8 C9 C10 178.62(16) . . . . ?
C7 C8 C13 C12 -179.65(15) . . . . ?
C7 C8 C13 C14 0.4(2) . . . . ?
C9 C8 C7 C6 -0.9(2) . . . . ?
C9 C8 C7 C16 179.88(17) . . . . ?
C9 C8 C13 C12 0.2(2) . . . . ?
C9 C8 C13 C14 -179.78(16) . . . . ?
C13 C12 C11 C10 -0.4(3) . . . . ?
C13 C8 C7 C6 178.99(16) . . . . ?
C13 C8 C7 C16 -0.3(2) . . . . ?
C13 C8 C9 C5 179.82(16) . . . . ?
C13 C8 C9 C10 -1.2(2) . . . . ?
C13 C14 C15 C16 -0.4(3) . . . . ?
C17 N2 C12 C13 177.83(16) . . . . ?
C17 N2 C12 C11 -2.2(3) . . . . ?
C17 C18 C19 C20 -178.53(16) . . . . ?
C5 N1 C6 O2 176.43(16) . . . . ?
C5 N1 C6 C7 -3.4(2) . . . . ?
C5 N1 C4 C3 -90.5(2) . . . . ?
C5 C9 C10 C11 -179.57(17) . . . . ?
C11 C12 C13 C8 0.6(2) . . . . ?
C11 C12 C13 C14 -179.41(17) . . . . ?
C14 C15 C16 C7 0.5(3) . . . . ?
C10 C9 C5 O1 0.3(3) . . . . ?
C10 C9 C5 N1 -179.19(16) . . . . ?
C6 N1 C5 O1 -177.26(16) . . . . ?
C6 N1 C5 C9 2.2(2) . . . . ?
C6 N1 C4 C3 84.9(2) . . . . ?
C6 C7 C16 C15 -179.45(17) . . . . ?
C23 C22 C21 C20 178.47(16) . . . . ?
C16 C7 C6 O2 2.1(3) . . . . ?
C16 C7 C6 N1 -178.12(16) . . . . ?
C19 C20 C21 C22 -177.76(17) . . . . ?
C22 C23 C24 C25 172.48(17) . . . . ?
C4 N1 C5 O1 -2.2(2) . . . . ?
C4 N1 C5 C9 177.31(16) . . . . ?
C4 N1 C6 O2 1.3(2) . . . . ?
C4 N1 C6 C7 -178.47(15) . . . . ?
C4 C3 C2 C1 172.2(3) . . . . ?
C21 C20 C19 C18 178.25(16) . . . . ?
C26 N3 C27 C28 179.35(18) . . . . ?
C26 N3 C30 C29 178.91(18) . . . . ?
C26 C25 C24 C23 -177.08(17) . . . . ?
C24 C23 C22 C21 -177.79(17) . . . . ?
C24 C25 C26 N3 160.77(16) . . . . ?
C27 N3 C26 C25 70.4(2) . . . . ?
C27 N3 C30 C29 -58.2(2) . . . . ?
C29 O3 C28 C27 56.9(2) . . . . ?
C30 N3 C26 C25 -168.63(17) . . . . ?
C30 N3 C27 C28 57.0(2) . . . . ?
C28 O3 C29 C30 -58.2(3) . . . . ?
C33 N4 C31 O4 4.2(3) . . . . ?
C32 N4 C31 O4 177.6(2) . . . . ?
